data_2205753
loop_
_publ_author_name
'Zhang, Yong-Bin'
'Guo, Wei'
'Hao, Jun-Sheng'
'Li, Dong-Hong'
'Huang, Shu-Ping'
'Xia, Chi-Zhong'

_publ_section_title
;
 3-Acetoxy-4-(4-hydroxyphenethylamino)but-3-en-1-one
;
_journal_issue 5
_journal_name_full 'Acta Crystallographica Section E'
_journal_page_first o1318
_journal_page_last o1320
_journal_paper_doi 10.1107/S1600536805010706
_journal_volume 61
_journal_year 2005
_chemical_formula_iupac 'C14 H17 N O3'
_chemical_formula_moiety 'C14 H17 N O3'
_chemical_formula_sum 'C14 H17 N O3'
_chemical_formula_weight 247.29
_chemical_name_common
;
3-aceto-4-(4-hydroxyphenethylamino)-3-ene-butenone
;
_chemical_name_systematic
;
3-Acetoxy-4-(4-hydroxyphenethylamino)but-3-en-1-one
;
_space_group_IT_number 9
_symmetry_cell_setting monoclinic
_symmetry_space_group_name_Hall 'C -2yc'
_symmetry_space_group_name_H-M 'C 1 c 1'
_atom_sites_solution_hydrogens geom
_atom_sites_solution_primary direct
_atom_sites_solution_secondary difmap
_audit_creation_method SHELXL97
_cell_angle_alpha 90.00
_cell_angle_beta 98.558(4)
_cell_angle_gamma 90.00
_cell_formula_units_Z 4
_cell_length_a 7.400(2)
_cell_length_b 16.462(5)
_cell_length_c 10.999(3)
_cell_measurement_reflns_used 3626
_cell_measurement_temperature 298(2)
_cell_measurement_theta_max 26.76
_cell_measurement_theta_min 2.47
_cell_volume 1325.0(6)
_computing_cell_refinement SMART
_computing_data_collection 'SMART (Bruker, 2000)'
_computing_data_reduction 'SHELXTL (Bruker, 1999)'
_computing_molecular_graphics SHELXTL
_computing_publication_material SHELXTL
_computing_structure_refinement 'SHELXL97 (Sheldrick, 1997)'
_computing_structure_solution 'SHELXS97 (Sheldrick, 1997)'
_diffrn_ambient_temperature 298(2)
_diffrn_detector_area_resol_mean '100x100 microns'
_diffrn_measured_fraction_theta_full 0.998
_diffrn_measured_fraction_theta_max 0.998
_diffrn_measurement_device_type 'Bruker SMART CCD area-detector'
_diffrn_measurement_method \w
_diffrn_radiation_monochromator graphite
_diffrn_radiation_source 'fine-focus sealed tube'
_diffrn_radiation_type MoK\a
_diffrn_radiation_wavelength 0.71073
_diffrn_reflns_av_R_equivalents 0.0226
_diffrn_reflns_av_sigmaI/netI 0.0276
_diffrn_reflns_limit_h_max 8
_diffrn_reflns_limit_h_min -8
_diffrn_reflns_limit_k_max 16
_diffrn_reflns_limit_k_min -19
_diffrn_reflns_limit_l_max 13
_diffrn_reflns_limit_l_min -10
_diffrn_reflns_number 3186
_diffrn_reflns_theta_full 25.01
_diffrn_reflns_theta_max 25.01
_diffrn_reflns_theta_min 2.47
_diffrn_standards_decay_% 2.27
_diffrn_standards_interval_count 0
_diffrn_standards_interval_time 0
_diffrn_standards_number 0
_exptl_absorpt_coefficient_mu 0.087
_exptl_absorpt_correction_T_max 0.9828
_exptl_absorpt_correction_T_min 0.9743
_exptl_absorpt_correction_type multi-scan
_exptl_absorpt_process_details '(SADABS; Sheldrick, 1996)'
_exptl_crystal_colour colourless
_exptl_crystal_density_diffrn 1.240
_exptl_crystal_density_meas ?
_exptl_crystal_density_method .
_exptl_crystal_description block
_exptl_crystal_F_000 528
_exptl_crystal_size_max 0.30
_exptl_crystal_size_mid 0.20
_exptl_crystal_size_min 0.20
_refine_diff_density_max 0.144
_refine_diff_density_min -0.154
_refine_ls_extinction_method none
_refine_ls_goodness_of_fit_ref 1.203
_refine_ls_hydrogen_treatment constr
_refine_ls_matrix_type full
_refine_ls_number_parameters 166
_refine_ls_number_reflns 1173
_refine_ls_number_restraints 2
_refine_ls_restrained_S_all 1.202
_refine_ls_R_factor_all 0.0508
_refine_ls_R_factor_gt 0.0494
_refine_ls_shift/su_max 0.000
_refine_ls_shift/su_mean 0.000
_refine_ls_structure_factor_coef Fsqd
_refine_ls_weighting_details 'calc w = 1/[\s^2^(Fo^2^)+(0.0436P)^2^+0.4543P] where P=(Fo^2^+2Fc^2^)/3'
_refine_ls_weighting_scheme calc
_refine_ls_wR_factor_gt 0.1115
_refine_ls_wR_factor_ref 0.1123
_reflns_number_gt 1134
_reflns_number_total 1173
_reflns_threshold_expression I>2\s(I)
_cod_data_source_file lh6395.cif
_cod_data_source_block I
_cod_depositor_comments
;
The following automatic conversions were performed:
'_symmetry_cell_setting' value 'Monoclinic' changed to 'monoclinic'
according to '/home/saulius/struct/CIF-dictionaries/cif_core.dic'
dictionary named 'cif_core.dic' version 2.4.1 from 2010-06-29.

Automatic conversion script
Id: cif_fix_enum 1527 2010-12-29 10:47:43Z saulius 

The following automatic conversions were performed:

'_symmetry_cell_setting' value 'Monoclinic' changed to 'monoclinic'
according to /home/saulius/struct/CIF-dictionaries/cif_core.dic
dictionary named 'cif_core.dic' version 2.4.1 from 2010-06-29.

Automatic conversion script
Id: cif_fix_values 1715 2011-07-08 13:25:40Z adriana 
;
_cod_original_cell_volume 1324.9(7)
_cod_original_sg_symbol_H-M 'C c'
_cod_database_code 2205753
_cod_database_fobs_code 2205753

loop_
_symmetry_equiv_pos_as_xyz
'x, y, z'
'x, -y, z+1/2'
'x+1/2, y+1/2, z'
'x+1/2, -y+1/2, z+1/2'

loop_
_atom_site_label
_atom_site_fract_x
_atom_site_fract_y
_atom_site_fract_z
_atom_site_U_iso_or_equiv
_atom_site_adp_type
_atom_site_calc_flag
_atom_site_refinement_flags
_atom_site_occupancy
_atom_site_type_symbol
C9 0.2626(5) 0.0173(2) 0.7758(3) 0.0438(9) Uani d . 1 C
H9A 0.2960 0.0403 0.8531 0.053 Uiso calc R 1 H
O3 -0.5149(4) 0.37437(19) 0.9299(3) 0.0628(9) Uani d . 1 O
H3A -0.6191 0.3764 0.8922 0.094 Uiso calc R 1 H
N1 0.1251(4) 0.0510(2) 0.7065(3) 0.0485(8) Uani d . 1 N
H1A 0.0926 0.0311 0.6342 0.058 Uiso calc R 1 H
C11 0.3084(5) -0.0935(2) 0.6352(4) 0.0446(9) Uani d . 1 C
C1 -0.4300(5) 0.3073(2) 0.8957(3) 0.0417(9) Uani d . 1 C
O1 0.1809(4) -0.06909(19) 0.5588(3) 0.0589(8) Uani d . 1 O
C10 0.3655(5) -0.0488(2) 0.7481(3) 0.0391(8) Uani d . 1 C
C3 -0.4078(6) 0.1909(3) 0.7689(4) 0.0537(11) Uani d . 1 C
H3B -0.4568 0.1593 0.7021 0.064 Uiso calc R 1 H
C5 -0.1770(5) 0.2158(3) 0.9368(3) 0.0461(10) Uani d . 1 C
H5A -0.0673 0.2016 0.9848 0.055 Uiso calc R 1 H
C4 -0.2443(5) 0.1679(2) 0.8383(3) 0.0428(9) Uani d . 1 C
C7 -0.1397(6) 0.0944(3) 0.8038(4) 0.0525(11) Uani d . 1 C
H7A -0.2204 0.0603 0.7478 0.079 Uiso calc R 1 H
H7B -0.0973 0.0629 0.8770 0.079 Uiso calc R 1 H
C2 -0.5004(5) 0.2600(3) 0.7967(4) 0.0504(11) Uani d . 1 C
H2A -0.6098 0.2744 0.7486 0.061 Uiso calc R 1 H
C8 0.0230(5) 0.1198(2) 0.7430(4) 0.0520(10) Uani d . 1 C
H8A -0.0200 0.1523 0.6710 0.078 Uiso calc R 1 H
H8B 0.1037 0.1533 0.7997 0.078 Uiso calc R 1 H
C13 0.3971(8) -0.1719(3) 0.6085(5) 0.0704(14) Uani d . 1 C
H13A 0.3178 -0.2013 0.5466 0.106 Uiso calc R 1 H
H13B 0.4195 -0.2039 0.6822 0.106 Uiso calc R 1 H
H13C 0.5108 -0.1609 0.5796 0.106 Uiso calc R 1 H
O2 0.6439(4) -0.1160(2) 0.8053(3) 0.0736(10) Uani d . 1 O
C6 -0.2675(5) 0.2843(3) 0.9663(4) 0.0482(10) Uani d . 1 C
H6A -0.2192 0.3153 1.0340 0.058 Uiso calc R 1 H
C12 0.5282(5) -0.0697(2) 0.8329(4) 0.0469(9) Uani d . 1 C
C14 0.5599(7) -0.0326(3) 0.9600(4) 0.0647(13) Uani d . 1 C
H14A 0.6653 -0.0570 1.0074 0.097 Uiso calc R 1 H
H14B 0.4548 -0.0419 0.9999 0.097 Uiso calc R 1 H
H14C 0.5795 0.0248 0.9535 0.097 Uiso calc R 1 H

loop_
_atom_site_aniso_label
_atom_site_aniso_U_11
_atom_site_aniso_U_22
_atom_site_aniso_U_33
_atom_site_aniso_U_12
_atom_site_aniso_U_13
_atom_site_aniso_U_23
C9 0.042(2) 0.050(2) 0.040(2) 0.0042(18) 0.0076(17) -0.0025(18)
O3 0.0514(19) 0.066(2) 0.066(2) 0.0218(15) -0.0078(15) -0.0148(16)
N1 0.0459(18) 0.052(2) 0.0469(19) 0.0203(16) 0.0047(15) 0.0013(15)
C11 0.043(2) 0.042(2) 0.050(2) 0.0072(18) 0.0137(18) 0.0066(17)
C1 0.038(2) 0.045(2) 0.042(2) 0.0112(18) 0.0061(17) 0.0015(16)
O1 0.0584(17) 0.0637(19) 0.0507(17) 0.0188(16) -0.0043(14) -0.0067(14)
C10 0.0387(19) 0.037(2) 0.044(2) 0.0078(16) 0.0141(16) 0.0044(16)
C3 0.043(2) 0.068(3) 0.047(2) 0.009(2) -0.0021(18) -0.011(2)
C5 0.032(2) 0.059(3) 0.045(2) 0.0093(18) -0.0003(17) -0.0009(18)
C4 0.0315(19) 0.049(2) 0.049(2) 0.0059(16) 0.0076(17) 0.0036(18)
C7 0.047(2) 0.050(3) 0.061(3) 0.0090(19) 0.007(2) 0.001(2)
C2 0.037(2) 0.066(3) 0.044(2) 0.0187(19) -0.0055(18) -0.0047(19)
C8 0.055(3) 0.044(2) 0.058(3) 0.0161(19) 0.011(2) 0.0029(19)
C13 0.076(3) 0.058(3) 0.075(3) 0.017(2) 0.002(3) -0.019(2)
O2 0.0539(18) 0.082(2) 0.080(2) 0.0335(17) -0.0040(16) -0.0185(18)
C6 0.037(2) 0.061(3) 0.044(2) -0.003(2) -0.0003(16) -0.0121(19)
C12 0.042(2) 0.042(2) 0.056(3) 0.0131(19) 0.0064(18) 0.0012(18)
C14 0.057(3) 0.088(3) 0.046(2) 0.026(2) -0.001(2) 0.005(2)

loop_
_atom_type_symbol
_atom_type_description
_atom_type_scat_dispersion_real
_atom_type_scat_dispersion_imag
_atom_type_scat_source
C C 0.0033 0.0000 'International Tables Vol C Tables 4.2.6.8 and 6.1.1.4'
H H 0.0000 0.0000 'International Tables Vol C Tables 4.2.6.8 and 6.1.1.4'
O O 0.0106 0.0000 'International Tables Vol C Tables 4.2.6.8 and 6.1.1.4'
N N 0.0061 0.0000 'International Tables Vol C Tables 4.2.6.8 and 6.1.1.4'

loop_
_geom_angle_atom_site_label_1
_geom_angle_atom_site_label_2
_geom_angle_atom_site_label_3
_geom_angle
_geom_angle_publ_flag
N1 C9 C10 127.8(4) y
N1 C9 H9A 116.1 ?
C10 C9 H9A 116.1 ?
C1 O3 H3A 109.5 ?
C9 N1 C8 124.4(4) y
C9 N1 H1A 117.8 ?
C8 N1 H1A 117.8 ?
O1 C11 C10 120.9(3) ?
O1 C11 C13 117.4(4) ?
C10 C11 C13 121.7(4) ?
O3 C1 C2 123.1(3) ?
O3 C1 C6 117.9(3) ?
C2 C1 C6 119.0(3) ?
C9 C10 C12 118.3(3) ?
C9 C10 C11 119.1(3) ?
C12 C10 C11 122.6(3) ?
C4 C3 C2 121.6(4) ?
C4 C3 H3B 119.2 ?
C2 C3 H3B 119.2 ?
C4 C5 C6 121.7(3) ?
C4 C5 H5A 119.2 ?
C6 C5 H5A 119.2 ?
C5 C4 C3 117.6(3) ?
C5 C4 C7 121.2(3) ?
C3 C4 C7 121.2(4) ?
C4 C7 C8 111.0(3) ?
C4 C7 H7A 109.4 ?
C8 C7 H7A 109.4 ?
C4 C7 H7B 109.4 ?
C8 C7 H7B 109.4 ?
H7A C7 H7B 108.0 ?
C1 C2 C3 119.8(3) ?
C1 C2 H2A 120.1 ?
C3 C2 H2A 120.1 ?
N1 C8 C7 112.7(3) y
N1 C8 H8A 109.0 ?
C7 C8 H8A 109.0 ?
N1 C8 H8B 109.0 ?
C7 C8 H8B 109.0 ?
H8A C8 H8B 107.8 ?
C11 C13 H13A 109.5 ?
C11 C13 H13B 109.5 ?
H13A C13 H13B 109.5 ?
C11 C13 H13C 109.5 ?
H13A C13 H13C 109.5 ?
H13B C13 H13C 109.5 ?
C5 C6 C1 120.4(4) ?
C5 C6 H6A 119.8 ?
C1 C6 H6A 119.8 ?
O2 C12 C10 122.3(4) ?
O2 C12 C14 117.8(4) ?
C10 C12 C14 119.9(3) ?
C12 C14 H14A 109.5 ?
C12 C14 H14B 109.5 ?
H14A C14 H14B 109.5 ?
C12 C14 H14C 109.5 ?
H14A C14 H14C 109.5 ?
H14B C14 H14C 109.5 ?

loop_
_geom_bond_atom_site_label_1
_geom_bond_atom_site_label_2
_geom_bond_distance
_geom_bond_publ_flag
C9 N1 1.301(5) y
C9 C10 1.388(5) y
C9 H9A 0.9300 ?
O3 C1 1.352(4) ?
O3 H3A 0.8200 ?
N1 C8 1.452(5) y
N1 H1A 0.8600 ?
C11 O1 1.234(5) ?
C11 C10 1.451(6) ?
C11 C13 1.497(6) ?
C1 C2 1.376(5) ?
C1 C6 1.384(5) ?
C10 C12 1.451(5) ?
C3 C4 1.384(5) ?
C3 C2 1.384(6) ?
C3 H3B 0.9300 ?
C5 C4 1.372(5) ?
C5 C6 1.374(5) ?
C5 H5A 0.9300 ?
C4 C7 1.516(5) ?
C7 C8 1.520(6) ?
C7 H7A 0.9700 ?
C7 H7B 0.9700 ?
C2 H2A 0.9300 ?
C8 H8A 0.9700 ?
C8 H8B 0.9700 ?
C13 H13A 0.9600 ?
C13 H13B 0.9600 ?
C13 H13C 0.9600 ?
O2 C12 1.218(4) ?
C6 H6A 0.9300 ?
C12 C14 1.512(6) ?
C14 H14A 0.9600 ?
C14 H14B 0.9600 ?
C14 H14C 0.9600 ?

loop_
_geom_hbond_atom_site_label_D
_geom_hbond_atom_site_label_H
_geom_hbond_atom_site_label_A
_geom_hbond_site_symmetry_A
_geom_hbond_distance_DH
_geom_hbond_distance_HA
_geom_hbond_distance_DA
_geom_hbond_angle_DHA
_geom_hbond_publ_flag
N1 H1A O1 . 0.86 2.00 2.629(4) 129.3 y
O3 H3A O2 3_355 0.82 1.87 2.692(4) 178.5 y
C9 H9A O1 2 0.93 2.58 3.368(5) 143.2 y

loop_
_geom_torsion_atom_site_label_1
_geom_torsion_atom_site_label_2
_geom_torsion_atom_site_label_3
_geom_torsion_atom_site_label_4
_geom_torsion
_geom_torsion_publ_flag
C9 N1 C8 C7 -90.7(5) y

loop_
_cod_related_entry_id
_cod_related_entry_database
_cod_related_entry_code
1 ChemSpider 2649905
